data_7718252
loop_
_publ_author_name
'Nicasio, Antonio I.'
'Somerville, Rosie J.'
'Sahag&#xfa;n, Pablo'
'Soto, Enrique'
'L&#xf3;pez-Serrano, Joaqu&#xed;n'
'Campos, Jes&#xfa;s'

_publ_section_title
;
 Carbon-carbon bond formation and cleavage at redox active
 bis(pyridylimino)isoindole (BPI) germylene compounds.
;
_journal_issue 7
_journal_name_full 'Dalton transactions (Cambridge, England : 2003)'
_journal_page_first 3039
_journal_page_last 3046
_journal_paper_doi 10.1039/d4dt03489a
_journal_volume 54
_journal_year 2025
_chemical_formula_moiety 'C48 H60 Ag2 Ge2 N12 Si4, 2(C2 F6 N O4 S2), 2(C6 H6)'
_chemical_formula_sum 'C64 H72 Ag2 F12 Ge2 N14 O8 S4 Si4'
_chemical_formula_weight 1994.923
_space_group_crystal_system triclinic
_space_group_IT_number 2
_space_group_name_Hall '-P 1'
_space_group_name_H-M_alt 'P -1'
_symmetry_Int_Tables_number 2
_atom_sites_solution_primary dual
_audit_creation_date 2024-06-14
_audit_creation_method
;
Olex2 1.5
(compiled 2023.08.24 svn.re1ec1418 for OlexSys, GUI svn.r6817)
;
_audit_update_record
;
2024-11-15 deposited with the CCDC.	2025-01-03 downloaded from the CCDC.
;
_cell_angle_alpha 99.488(4)
_cell_angle_beta 102.293(4)
_cell_angle_gamma 109.977(4)
_cell_formula_units_Z 2
_cell_length_a 15.8097(14)
_cell_length_b 16.6796(15)
_cell_length_c 17.6314(15)
_cell_measurement_reflns_used 9881
_cell_measurement_temperature 193(2)
_cell_measurement_theta_max 28.22
_cell_measurement_theta_min 2.45
_cell_volume 4124.1(7)
_computing_molecular_graphics 'Olex2 1.5 (Dolomanov et al., 2009)'
_computing_publication_material 'Olex2 1.5 (Dolomanov et al., 2009)'
_computing_structure_refinement 'olex2.refine 1.5 (Bourhis et al., 2015)'
_computing_structure_solution 'SHELXT  (Sheldrick, 2015)'
_diffrn_ambient_temperature 193.00
_diffrn_measured_fraction_theta_full 0.9985
_diffrn_measured_fraction_theta_max 0.9934
_diffrn_measurement_device_type 'Apex3 v2016.9-0 (Bruker, 2016)'
_diffrn_measurement_method '\f and \w scans'
_diffrn_radiation_monochromator graphite
_diffrn_radiation_type 'Mo K\a'
_diffrn_radiation_wavelength 0.71073
_diffrn_reflns_av_unetI/netI 0.0808
_diffrn_reflns_Laue_measured_fraction_full 0.9985
_diffrn_reflns_Laue_measured_fraction_max 0.9934
_diffrn_reflns_limit_h_max 20
_diffrn_reflns_limit_h_min -21
_diffrn_reflns_limit_k_max 21
_diffrn_reflns_limit_k_min -22
_diffrn_reflns_limit_l_max 23
_diffrn_reflns_limit_l_min 0
_diffrn_reflns_number 20453
_diffrn_reflns_point_group_measured_fraction_full 0.9985
_diffrn_reflns_point_group_measured_fraction_max 0.9934
_diffrn_reflns_theta_full 25.2417
_diffrn_reflns_theta_max 28.34
_diffrn_reflns_theta_min 1.92
_diffrn_source_current 1.4
_diffrn_source_power 0.07
_diffrn_source_voltage 50.0
_diffrn_standards_number 0
_exptl_absorpt_coefficient_mu 1.435
_exptl_absorpt_correction_T_max 0.7457
_exptl_absorpt_correction_T_min 0.5744
_exptl_absorpt_correction_type multi-scan
_exptl_absorpt_process_details
;
SADABS-2016/2 (Bruker,2016/2) was used for absorption correction.
wR2(int) was 0.1311 before and 0.0982 after correction.
The Ratio of minimum to maximum transmission is 0.7703.
The \l/2 correction factor is Not present.
;
_exptl_crystal_colour yellow
_exptl_crystal_colour_primary yellow
_exptl_crystal_density_diffrn 1.606
_exptl_crystal_description block
_exptl_crystal_F_000 2008.379
_exptl_crystal_size_max 0.14
_exptl_crystal_size_mid 0.11
_exptl_crystal_size_min 0.1
_refine_diff_density_max 2.4037
_refine_diff_density_min -1.9845
_refine_diff_density_rms 0.2755
_refine_ls_d_res_high 0.7487
_refine_ls_d_res_low 10.6082
_refine_ls_goodness_of_fit_ref 1.1917
_refine_ls_hydrogen_treatment constr
_refine_ls_matrix_type full
_refine_ls_number_constraints 121
_refine_ls_number_parameters 992
_refine_ls_number_reflns 20453
_refine_ls_number_restraints 36
_refine_ls_restrained_S_all 1.1906
_refine_ls_R_factor_all 0.1665
_refine_ls_R_factor_gt 0.0926
_refine_ls_shift/su_max 0.0009
_refine_ls_shift/su_mean 0.0000
_refine_ls_structure_factor_coef Fsqd
_refine_ls_weighting_details 'w=1/[\s^2^(Fo^2^)+(0.2P)^2^] where P=(Fo^2^+2Fc^2^)/3'
_refine_ls_weighting_scheme calc
_refine_ls_wR_factor_gt 0.2515
_refine_ls_wR_factor_ref 0.3394
_reflns_Friedel_coverage 0.0
_reflns_limit_h_max 20
_reflns_limit_h_min -21
_reflns_limit_k_max 21
_reflns_limit_k_min -22
_reflns_limit_l_max 23
_reflns_limit_l_min 0
_reflns_number_gt 12262
_reflns_number_total 20453
_reflns_threshold_expression I>=2u(I)
_cod_data_source_file d4dt03489a3.cif
_cod_data_source_block jcm05321a
_cod_database_code 7718252
_olex2_refinement_description
;
1. Twinned data refinement
 Scales: 0.743(2)
 0.257(2)
2. Fixed Uiso
 At 1.2 times of:
  All C(H) groups
 At 1.5 times of:
  All C(H,H,H) groups
3. Rigid body (RIGU) restrains
 C59, C60, C61, C62, C63, C64
 with sigma for 1-2 distances of 0.004 and sigma for 1-3 distances of 0.004
4.a Aromatic/amide H refined with riding coordinates:
 C1(H1), C2(H2), C3(H3), C4(H4), C8(H8), C9(H9), C10(H10), C11(H11), C15(H15),
 C16(H16), C17(H17), C18(H18), C25(H25), C26(H26), C27(H27), C28(H28), C32(H32),
  C33(H33), C34(H34), C35(H35), C39(H39), C40(H40), C41(H41), C42(H42),
 C53(H53), C54(H54), C55(H55), C56(H56), C57(H57), C58(H58), C60(H60), C59(H59),
  C64(H64), C63(H63), C62(H62), C61(H61)
4.b Fitted hexagon refined as free rotating group:
 C60(C59,C64,C63,C62,C61)
4.c Idealised Me refined as rotating group:
 C19(H19a,H19b,H19c), C20(H20a,H20b,H20c), C21(H21a,H21b,H21c), C22(H22a,H22b,
 H22c), C23(H23a,H23b,H23c), C24(H24a,H24b,H24c), C43(H43a,H43b,H43c), C44(H44a,
 H44b,H44c), C45(H45a,H45b,H45c), C46(H46a,H46b,H46c), C47(H47a,H47b,H47c),
 C48(H48a,H48b,H48c)
;
_olex2_submission_special_instructions 'No special instructions were received'

loop_
_space_group_symop_id
_space_group_symop_operation_xyz
1 x,y,z
2 -x,-y,-z

loop_
_atom_site_label
_atom_site_type_symbol
_atom_site_fract_x
_atom_site_fract_y
_atom_site_fract_z
_atom_site_U_iso_or_equiv
_atom_site_adp_type
_atom_site_occupancy
_atom_site_refinement_flags_posn
_atom_site_refinement_flags_adp
Ag1 Ag 0.79050(6) 0.79489(5) 0.41262(5) 0.0443(2) Uani 1.000000 . .
Ag2 Ag 0.94604(5) 0.80661(5) 0.21276(5) 0.0453(2) Uani 1.000000 . .
Ge1 Ge 0.89406(7) 0.73024(6) 0.47172(6) 0.0331(2) Uani 1.000000 . .
Ge2 Ge 0.79000(7) 0.72573(7) 0.12300(6) 0.0361(2) Uani 1.000000 . .
S1 S 0.6094(2) 0.75823(18) 0.56489(17) 0.0454(6) Uani 1.000000 . .
S2 S 0.4676(2) 0.82200(18) 0.55533(17) 0.0476(6) Uani 1.000000 . .
Si1 Si 1.0602(2) 0.7227(2) 0.60419(18) 0.0488(7) Uani 1.000000 . .
Si2 Si 0.9979(2) 0.87629(19) 0.62927(18) 0.0474(7) Uani 1.000000 . .
Si3 Si 0.6087(2) 0.6878(2) -0.01668(18) 0.0495(7) Uani 1.000000 . .
Si4 Si 0.7775(2) 0.8625(2) 0.02839(18) 0.0494(7) Uani 1.000000 . .
F1 F 0.6818(8) 0.7044(6) 0.6810(5) 0.096(3) Uani 1.000000 . .
F2 F 0.5799(8) 0.7512(9) 0.7031(6) 0.108(4) Uani 1.000000 . .
F3 F 0.7118(8) 0.8393(7) 0.7134(6) 0.108(4) Uani 1.000000 . .
F4 F 0.3249(6) 0.7780(7) 0.4287(6) 0.097(3) Uani 1.000000 . .
F5 F 0.4507(7) 0.8772(8) 0.4268(6) 0.108(3) Uani 1.000000 . .
F6 F 0.4352(7) 0.7414(8) 0.4057(5) 0.101(3) Uani 1.000000 . .
O1 O 0.5403(6) 0.6703(5) 0.5307(6) 0.065(2) Uani 1.000000 . .
O2 O 0.6942(6) 0.7828(7) 0.5420(6) 0.070(3) Uani 1.000000 . .
O3 O 0.4093(6) 0.7433(6) 0.5714(6) 0.061(2) Uani 1.000000 . .
O4 O 0.4649(8) 0.9030(6) 0.5902(7) 0.080(3) Uani 1.000000 . .
N1 N 0.8110(6) 0.6105(5) 0.4798(5) 0.0394(17) Uani 1.000000 . .
N2 N 0.8323(6) 0.5189(5) 0.3695(5) 0.0411(18) Uani 1.000000 . .
N3 N 0.9400(6) 0.6705(5) 0.3979(5) 0.0361(16) Uani 1.000000 . .
N4 N 1.0455(6) 0.8014(5) 0.3913(5) 0.0381(17) Uani 1.000000 . .
N5 N 1.0882(5) 0.8746(5) 0.2925(4) 0.0342(16) Uani 1.000000 . .
N6 N 0.7889(6) 0.6088(5) 0.0671(5) 0.0379(17) Uani 1.000000 . .
N7 N 0.7022(6) 0.5156(5) 0.1392(5) 0.0405(18) Uani 1.000000 . .
N8 N 0.6998(6) 0.6607(5) 0.1701(5) 0.0390(17) Uani 1.000000 . .
N9 N 0.6884(6) 0.7881(5) 0.2279(5) 0.0417(18) Uani 1.000000 . .
N10 N 0.7011(5) 0.8581(5) 0.3607(4) 0.0328(15) Uani 1.000000 . .
N11 N 0.9834(6) 0.7734(6) 0.5703(5) 0.0412(18) Uani 1.000000 . .
N12 N 0.7267(6) 0.7552(6) 0.0392(5) 0.0421(18) Uani 1.000000 . .
N13 N 0.5716(6) 0.8336(6) 0.5632(6) 0.046(2) Uani 1.000000 . .
C1 C 0.7681(7) 0.6158(7) 0.5382(6) 0.042(2) Uani 1.000000 . .
H1 H 0.7806(7) 0.6725(7) 0.5703(6) 0.051(3) Uiso 1.000000 R .
C2 C 0.7080(8) 0.5434(8) 0.5526(6) 0.052(3) Uani 1.000000 . .
H2 H 0.6781(8) 0.5497(8) 0.5933(6) 0.063(3) Uiso 1.000000 R .
C3 C 0.6907(8) 0.4606(7) 0.5073(7) 0.051(3) Uani 1.000000 . .
H3 H 0.6508(8) 0.4091(7) 0.5177(7) 0.061(3) Uiso 1.000000 R .
C4 C 0.7330(8) 0.4539(7) 0.4460(6) 0.047(2) Uani 1.000000 . .
H4 H 0.7206(8) 0.3975(7) 0.4135(6) 0.056(3) Uiso 1.000000 R .
C5 C 0.7940(7) 0.5309(6) 0.4322(6) 0.038(2) Uani 1.000000 . .
C6 C 0.8962(6) 0.5826(6) 0.3571(5) 0.0344(19) Uani 1.000000 . .
C7 C 0.9363(7) 0.5718(6) 0.2901(5) 0.0368(19) Uani 1.000000 . .
C8 C 0.9160(8) 0.4960(7) 0.2310(6) 0.049(3) Uani 1.000000 . .
H8 H 0.8730(8) 0.4399(7) 0.2309(6) 0.058(3) Uiso 1.000000 R .
C9 C 0.9620(8) 0.5064(7) 0.1716(6) 0.050(2) Uani 1.000000 . .
H9 H 0.9481(8) 0.4562(7) 0.1293(6) 0.060(3) Uiso 1.000000 R .
C10 C 1.0255(9) 0.5854(7) 0.1719(7) 0.051(3) Uani 1.000000 . .
H10 H 1.0543(9) 0.5897(7) 0.1299(7) 0.061(3) Uiso 1.000000 R .
C11 C 1.0494(7) 0.6615(7) 0.2341(6) 0.042(2) Uani 1.000000 . .
H11 H 1.0968(7) 0.7163(7) 0.2367(6) 0.050(3) Uiso 1.000000 R .
C12 C 1.0011(7) 0.6533(6) 0.2915(6) 0.038(2) Uani 1.000000 . .
C13 C 1.0041(6) 0.7178(6) 0.3618(5) 0.0340(18) Uani 1.000000 . .
C14 C 1.1142(6) 0.8561(6) 0.3626(5) 0.0328(18) Uani 1.000000 . .
C15 C 1.2071(7) 0.8955(7) 0.4096(7) 0.045(2) Uani 1.000000 . .
H15 H 1.2246(7) 0.8838(7) 0.4603(7) 0.054(3) Uiso 1.000000 R .
C16 C 1.2726(8) 0.9503(7) 0.3834(7) 0.053(3) Uani 1.000000 . .
H16 H 1.3368(8) 0.9755(7) 0.4146(7) 0.063(3) Uiso 1.000000 R .
C17 C 1.2459(8) 0.9697(7) 0.3106(7) 0.051(3) Uani 1.000000 . .
H17 H 1.2906(8) 1.0089(7) 0.2914(7) 0.062(3) Uiso 1.000000 R .
C18 C 1.1521(8) 0.9300(7) 0.2674(7) 0.048(2) Uani 1.000000 . .
H18 H 1.1325(8) 0.9427(7) 0.2176(7) 0.057(3) Uiso 1.000000 R .
C19 C 1.0035(10) 0.6014(8) 0.5695(8) 0.064(4) Uani 1.000000 . .
H19a H 0.947(4) 0.5806(9) 0.587(5) 0.096(5) Uiso 1.000000 GR .
H19b H 0.986(6) 0.5832(9) 0.5107(9) 0.096(5) Uiso 1.000000 GR .
H19c H 1.047(3) 0.5759(8) 0.592(5) 0.096(5) Uiso 1.000000 GR .
C20 C 1.1025(11) 0.7518(14) 0.7187(9) 0.090(5) Uani 1.000000 . .
H20a H 1.122(8) 0.8154(19) 0.7402(9) 0.135(8) Uiso 1.000000 GR .
H20b H 1.051(3) 0.719(7) 0.7390(9) 0.135(8) Uiso 1.000000 GR .
H20c H 1.156(6) 0.736(8) 0.7358(9) 0.135(8) Uiso 1.000000 GR .
C21 C 1.1641(9) 0.7582(11) 0.5668(9) 0.071(4) Uani 1.000000 . .
H21a H 1.1436(10) 0.744(7) 0.5080(9) 0.107(6) Uiso 1.000000 GR .
H21b H 1.199(4) 0.8220(16) 0.589(5) 0.107(6) Uiso 1.000000 GR .
H21c H 1.204(4) 0.727(6) 0.584(6) 0.107(6) Uiso 1.000000 GR .
C22 C 0.9304(12) 0.9344(9) 0.5730(9) 0.073(4) Uani 1.000000 . .
H22a H 0.947(6) 0.939(7) 0.523(3) 0.110(6) Uiso 1.000000 GR .
H22b H 0.8627(12) 0.901(4) 0.561(6) 0.110(6) Uiso 1.000000 GR .
H22c H 0.947(6) 0.994(3) 0.606(3) 0.110(6) Uiso 1.000000 GR .
C23 C 1.1231(9) 0.9544(10) 0.6624(10) 0.079(4) Uani 1.000000 . .
H23a H 1.1602(17) 0.934(4) 0.700(5) 0.118(7) Uiso 1.000000 GR .
H23b H 1.147(3) 0.958(6) 0.6156(13) 0.118(7) Uiso 1.000000 GR .
H23c H 1.1282(13) 1.013(2) 0.689(6) 0.118(7) Uiso 1.000000 GR .
C24 C 0.9522(11) 0.8620(9) 0.7176(8) 0.073(4) Uani 1.000000 . .
H24a H 0.895(4) 0.808(4) 0.7015(17) 0.109(6) Uiso 1.000000 GR .
H24b H 1.000(3) 0.857(7) 0.760(2) 0.109(6) Uiso 1.000000 GR .
H24c H 0.938(7) 0.913(3) 0.737(4) 0.109(6) Uiso 1.000000 GR .
C25 C 0.8380(8) 0.6168(8) 0.0117(6) 0.047(2) Uani 1.000000 . .
H25 H 0.8683(8) 0.6735(8) 0.0040(6) 0.057(3) Uiso 1.000000 R .
C26 C 0.8445(9) 0.5442(8) -0.0334(7) 0.054(3) Uani 1.000000 . .
H26 H 0.8795(9) 0.5511(8) -0.0713(7) 0.064(3) Uiso 1.000000 R .
C27 C 0.7999(9) 0.4620(8) -0.0229(7) 0.057(3) Uani 1.000000 . .
H27 H 0.8002(9) 0.4108(8) -0.0556(7) 0.068(3) Uiso 1.000000 R .
C28 C 0.7551(8) 0.4553(7) 0.0354(6) 0.048(2) Uani 1.000000 . .
H28 H 0.7270(8) 0.3991(7) 0.0450(6) 0.058(3) Uiso 1.000000 R .
C29 C 0.7497(7) 0.5294(7) 0.0817(6) 0.041(2) Uani 1.000000 . .
C30 C 0.6821(7) 0.5759(6) 0.1775(5) 0.0353(19) Uani 1.000000 . .
C31 C 0.6332(7) 0.5644(6) 0.2397(5) 0.0373(19) Uani 1.000000 . .
C32 C 0.6008(8) 0.4918(7) 0.2697(6) 0.050(2) Uani 1.000000 . .
H32 H 0.6097(8) 0.4393(7) 0.2511(6) 0.059(3) Uiso 1.000000 R .
C33 C 0.5553(8) 0.4980(7) 0.3276(6) 0.050(3) Uani 1.000000 . .
H33 H 0.5317(8) 0.4483(7) 0.3481(6) 0.060(3) Uiso 1.000000 R .
C34 C 0.5427(8) 0.5745(8) 0.3572(7) 0.056(3) Uani 1.000000 . .
H34 H 0.5106(8) 0.5767(8) 0.3969(7) 0.067(3) Uiso 1.000000 R .
C35 C 0.5777(8) 0.6478(7) 0.3277(7) 0.049(2) Uani 1.000000 . .
H35 H 0.5707(8) 0.7009(7) 0.3478(7) 0.059(3) Uiso 1.000000 R .
C36 C 0.6235(7) 0.6431(6) 0.2682(6) 0.0376(19) Uani 1.000000 . .
C37 C 0.6698(6) 0.7059(6) 0.2257(5) 0.0357(19) Uani 1.000000 . .
C38 C 0.6661(7) 0.8439(6) 0.2823(5) 0.038(2) Uani 1.000000 . .
C39 C 0.6131(8) 0.8882(8) 0.2525(7) 0.050(3) Uani 1.000000 . .
H39 H 0.5891(8) 0.8782(8) 0.1961(7) 0.060(3) Uiso 1.000000 R .
C40 C 0.5949(8) 0.9469(8) 0.3045(8) 0.057(3) Uani 1.000000 . .
H40 H 0.5565(8) 0.9765(8) 0.2849(8) 0.068(3) Uiso 1.000000 R .
C41 C 0.6328(8) 0.9613(7) 0.3837(7) 0.052(3) Uani 1.000000 . .
H41 H 0.6217(8) 1.0018(7) 0.4209(7) 0.063(3) Uiso 1.000000 R .
C42 C 0.6874(8) 0.9177(7) 0.4109(6) 0.046(2) Uani 1.000000 . .
H42 H 0.7160(8) 0.9304(7) 0.4670(6) 0.055(3) Uiso 1.000000 R .
C43 C 0.8920(12) 0.9287(9) 0.1069(9) 0.086(5) Uani 1.000000 . .
H43a H 0.884(2) 0.925(7) 0.1600(11) 0.129(8) Uiso 1.000000 GR .
H43b H 0.939(3) 0.906(5) 0.097(4) 0.129(8) Uiso 1.000000 GR .
H43c H 0.913(4) 0.9906(18) 0.105(5) 0.129(8) Uiso 1.000000 GR .
C44 C 0.7002(11) 0.9219(10) 0.0390(10) 0.082(4) Uani 1.000000 . .
H44a H 0.645(4) 0.898(5) -0.009(3) 0.123(7) Uiso 1.000000 GR .
H44b H 0.679(7) 0.915(7) 0.087(4) 0.123(7) Uiso 1.000000 GR .
H44c H 0.735(3) 0.9848(16) 0.044(7) 0.123(7) Uiso 1.000000 GR .
C45 C 0.8050(13) 0.8610(11) -0.0693(8) 0.089(5) Uani 1.000000 . .
H45a H 0.837(8) 0.821(7) -0.078(4) 0.133(8) Uiso 1.000000 GR .
H45b H 0.7464(15) 0.841(8) -0.1130(11) 0.133(8) Uiso 1.000000 GR .
H45c H 0.846(8) 0.921(2) -0.068(3) 0.133(8) Uiso 1.000000 GR .
C46 C 0.5232(10) 0.6982(12) 0.0380(9) 0.080(4) Uani 1.000000 . .
H46a H 0.538(5) 0.683(8) 0.089(3) 0.120(7) Uiso 1.000000 GR .
H46b H 0.527(6) 0.759(2) 0.048(6) 0.120(7) Uiso 1.000000 GR .
H46c H 0.4595(13) 0.658(6) 0.005(3) 0.120(7) Uiso 1.000000 GR .
C47 C 0.5780(11) 0.7128(10) -0.1157(8) 0.078(4) Uani 1.000000 . .
H47a H 0.600(7) 0.7769(10) -0.1081(12) 0.117(7) Uiso 1.000000 GR .
H47b H 0.608(7) 0.689(7) -0.152(2) 0.117(7) Uiso 1.000000 GR .
H47c H 0.5096(12) 0.686(7) -0.140(3) 0.117(7) Uiso 1.000000 GR .
C48 C 0.5885(7) 0.5689(7) -0.0435(6) 0.050(3) Uani 1.000000 . .
H48a H 0.640(3) 0.5620(9) -0.063(5) 0.075(4) Uiso 1.000000 GR .
H48b H 0.586(6) 0.5459(15) 0.0041(14) 0.075(4) Uiso 1.000000 GR .
H48c H 0.529(3) 0.5360(11) -0.086(4) 0.075(4) Uiso 1.000000 GR .
C49 C 0.6473(10) 0.7634(9) 0.6707(7) 0.058(3) Uani 1.000000 . .
C50 C 0.4170(9) 0.8022(12) 0.4482(9) 0.072(4) Uani 1.000000 . .
S3 S 0.3032(3) 0.8205(3) 0.1097(2) 0.0694(9) Uani 1.000000 . .
S4 S 0.1083(2) 0.7708(2) 0.05419(18) 0.0558(7) Uani 1.000000 . .
F7 F 0.2476(7) 0.7082(10) 0.1910(7) 0.123(4) Uani 1.000000 . .
F8 F 0.3949(7) 0.7548(9) 0.2022(8) 0.115(4) Uani 1.000000 . .
F9 F 0.3423(14) 0.8390(12) 0.2627(6) 0.185(8) Uani 1.000000 . .
F10 F 0.0062(9) 0.7714(10) -0.0803(6) 0.139(5) Uani 1.000000 . .
F11 F 0.1058(11) 0.8992(9) -0.0105(9) 0.142(5) Uani 1.000000 . .
F12 F 0.1526(11) 0.8121(11) -0.0713(7) 0.148(5) Uani 1.000000 . .
O5 O 0.2915(9) 0.7491(8) 0.0459(6) 0.093(3) Uani 1.000000 . .
O6 O 0.3799(9) 0.9001(9) 0.1261(11) 0.142(6) Uani 1.000000 . .
O7 O 0.0891(8) 0.6811(6) 0.0221(7) 0.083(3) Uani 1.000000 . .
O8 O 0.0429(8) 0.7899(8) 0.0918(6) 0.084(3) Uani 1.000000 . .
N14 N 0.2113(9) 0.8363(8) 0.1089(7) 0.072(3) Uani 1.000000 . .
C51 C 0.3220(11) 0.7795(12) 0.1959(9) 0.077(4) Uani 1.000000 . .
C52 C 0.0935(12) 0.8147(12) -0.0334(9) 0.079(4) Uani 1.000000 . .
C53 C 0.4440(17) 0.8553(16) 0.7881(14) 0.117(7) Uani 1.000000 . .
H53 H 0.4825(17) 0.8851(16) 0.7585(14) 0.140(9) Uiso 1.000000 R .
C54 C 0.3872(12) 0.7698(14) 0.7583(10) 0.085(5) Uani 1.000000 . .
H54 H 0.3841(12) 0.7398(14) 0.7064(10) 0.102(6) Uiso 1.000000 R .
C55 C 0.3361(11) 0.7268(11) 0.7993(12) 0.088(5) Uani 1.000000 . .
H55 H 0.2981(11) 0.6657(11) 0.7770(12) 0.105(6) Uiso 1.000000 R .
C56 C 0.3357(14) 0.7680(13) 0.8745(11) 0.092(5) Uani 1.000000 . .
H56 H 0.2988(14) 0.7364(13) 0.9042(11) 0.110(6) Uiso 1.000000 R .
C57 C 0.3898(16) 0.8541(15) 0.9032(12) 0.115(7) Uani 1.000000 . .
H57 H 0.3893(16) 0.8845(15) 0.9535(12) 0.138(9) Uiso 1.000000 R .
C58 C 0.4459(18) 0.9001(13) 0.8625(15) 0.122(8) Uani 1.000000 . .
H58 H 0.4851(18) 0.9609(13) 0.8847(15) 0.147(9) Uiso 1.000000 R .
C60 C 0.8462(10) 0.6140(10) 0.7660(9) 0.137(6) Uani 1.000000 . U
H60 H 0.8969(10) 0.6688(10) 0.7745(9) 0.165(7) Uiso 1.000000 R .
C59 C 0.7669(13) 0.6124(9) 0.7889(7) 0.128(6) Uani 1.000000 G U
H59 H 0.7634(13) 0.6660(9) 0.8131(7) 0.154(7) Uiso 1.000000 R .
C64 C 0.6926(9) 0.5323(13) 0.7764(7) 0.119(5) Uani 1.000000 G U
H64 H 0.6384(9) 0.5312(13) 0.7920(7) 0.142(6) Uiso 1.000000 R .
C63 C 0.6977(9) 0.4539(9) 0.7410(8) 0.112(5) Uani 1.000000 G U
H63 H 0.6469(9) 0.3991(9) 0.7324(8) 0.135(6) Uiso 1.000000 R .
C62 C 0.7770(12) 0.4555(10) 0.7181(7) 0.121(6) Uani 1.000000 G U
H62 H 0.7805(12) 0.4019(10) 0.6939(7) 0.145(7) Uiso 1.000000 R .
C61 C 0.8513(9) 0.5356(13) 0.7306(8) 0.127(6) Uani 1.000000 G U
H61 H 0.9055(9) 0.5367(13) 0.7149(8) 0.153(7) Uiso 1.000000 R .

loop_
_atom_site_aniso_label
_atom_site_aniso_U_11
_atom_site_aniso_U_22
_atom_site_aniso_U_33
_atom_site_aniso_U_12
_atom_site_aniso_U_13
_atom_site_aniso_U_23
Ag1 0.0496(4) 0.0453(4) 0.0454(4) 0.0281(4) 0.0112(3) 0.0136(3)
Ag2 0.0396(4) 0.0459(4) 0.0407(4) 0.0114(3) 0.0026(3) 0.0094(3)
Ge1 0.0350(5) 0.0326(5) 0.0344(5) 0.0161(4) 0.0104(4) 0.0089(4)
Ge2 0.0357(5) 0.0368(5) 0.0325(5) 0.0130(4) 0.0071(4) 0.0067(4)
S1 0.0498(14) 0.0512(14) 0.0482(14) 0.0282(12) 0.0223(12) 0.0180(11)
S2 0.0510(15) 0.0430(13) 0.0557(15) 0.0247(12) 0.0210(12) 0.0096(11)
Si1 0.0466(16) 0.0623(18) 0.0433(15) 0.0294(15) 0.0083(13) 0.0173(14)
Si2 0.0480(16) 0.0390(14) 0.0447(15) 0.0109(13) 0.0118(13) -0.0010(12)
Si3 0.0403(15) 0.0575(18) 0.0427(15) 0.0170(14) 0.0018(12) 0.0103(13)
Si4 0.0590(18) 0.0435(15) 0.0421(15) 0.0191(14) 0.0070(13) 0.0138(12)
F1 0.145(9) 0.096(6) 0.082(6) 0.086(7) 0.022(6) 0.043(5)
F2 0.122(8) 0.190(12) 0.068(5) 0.099(8) 0.053(6) 0.063(7)
F3 0.121(8) 0.085(6) 0.077(6) 0.031(6) -0.028(6) 0.011(5)
F4 0.046(4) 0.136(8) 0.113(7) 0.048(5) 0.007(4) 0.039(6)
F5 0.089(7) 0.158(10) 0.093(7) 0.047(7) 0.027(5) 0.077(7)
F6 0.089(6) 0.160(10) 0.055(5) 0.075(7) 0.002(4) -0.008(5)
O1 0.070(6) 0.048(4) 0.075(6) 0.026(4) 0.023(5) 0.003(4)
O2 0.062(5) 0.105(7) 0.072(6) 0.046(5) 0.041(5) 0.043(5)
O3 0.066(5) 0.058(5) 0.078(6) 0.026(4) 0.043(5) 0.031(4)
O4 0.094(7) 0.058(5) 0.111(8) 0.054(5) 0.036(6) 0.016(5)
N1 0.042(4) 0.034(4) 0.045(4) 0.018(4) 0.014(4) 0.010(3)
N2 0.050(5) 0.036(4) 0.038(4) 0.016(4) 0.012(4) 0.014(3)
N3 0.040(4) 0.038(4) 0.033(4) 0.017(3) 0.013(3) 0.012(3)
N4 0.038(4) 0.042(4) 0.035(4) 0.016(4) 0.010(3) 0.013(3)
N5 0.030(4) 0.028(3) 0.034(4) 0.004(3) 0.004(3) 0.005(3)
N6 0.041(4) 0.033(4) 0.034(4) 0.013(3) 0.005(3) 0.004(3)
N7 0.046(5) 0.036(4) 0.038(4) 0.016(4) 0.013(4) 0.005(3)
N8 0.045(5) 0.032(4) 0.042(4) 0.016(3) 0.016(4) 0.008(3)
N9 0.048(5) 0.039(4) 0.040(4) 0.025(4) 0.011(4) 0.003(3)
N10 0.038(4) 0.034(4) 0.031(4) 0.017(3) 0.014(3) 0.010(3)
N11 0.042(4) 0.041(4) 0.041(4) 0.015(4) 0.019(4) 0.008(3)
N12 0.046(5) 0.040(4) 0.038(4) 0.016(4) 0.013(4) 0.005(3)
N13 0.043(5) 0.041(4) 0.056(5) 0.018(4) 0.014(4) 0.013(4)
C1 0.047(6) 0.044(5) 0.042(5) 0.017(5) 0.023(4) 0.018(4)
C2 0.062(7) 0.056(6) 0.041(5) 0.021(6) 0.024(5) 0.010(5)
C3 0.053(6) 0.040(5) 0.057(6) 0.009(5) 0.022(5) 0.016(5)
C4 0.051(6) 0.038(5) 0.046(5) 0.011(5) 0.013(5) 0.009(4)
C5 0.044(5) 0.039(5) 0.039(5) 0.018(4) 0.016(4) 0.017(4)
C6 0.039(5) 0.031(4) 0.035(4) 0.019(4) 0.006(4) 0.007(4)
C7 0.041(5) 0.041(5) 0.031(4) 0.020(4) 0.011(4) 0.007(4)
C8 0.053(6) 0.040(5) 0.052(6) 0.019(5) 0.017(5) 0.006(5)
C9 0.059(7) 0.046(6) 0.039(5) 0.020(5) 0.011(5) 0.002(4)
C10 0.068(7) 0.052(6) 0.047(6) 0.034(6) 0.029(5) 0.011(5)
C11 0.040(5) 0.050(6) 0.041(5) 0.020(5) 0.016(4) 0.014(4)
C12 0.044(5) 0.043(5) 0.038(5) 0.024(4) 0.017(4) 0.017(4)
C13 0.038(5) 0.035(4) 0.029(4) 0.014(4) 0.010(4) 0.007(4)
C14 0.039(5) 0.030(4) 0.026(4) 0.013(4) 0.008(3) 0.003(3)
C15 0.035(5) 0.044(5) 0.048(6) 0.008(4) 0.005(4) 0.013(4)
C16 0.039(5) 0.045(6) 0.063(7) 0.013(5) 0.002(5) 0.010(5)
C17 0.045(6) 0.037(5) 0.059(7) 0.003(5) 0.017(5) 0.005(5)
C18 0.051(6) 0.036(5) 0.044(5) 0.006(5) 0.012(5) 0.006(4)
C19 0.075(8) 0.060(7) 0.059(7) 0.048(7) -0.007(6) 0.012(6)
C20 0.073(10) 0.152(17) 0.058(8) 0.047(11) 0.016(7) 0.057(10)
C21 0.059(8) 0.100(11) 0.068(8) 0.044(8) 0.018(7) 0.028(8)
C22 0.097(11) 0.053(7) 0.066(8) 0.033(8) 0.017(8) 0.006(6)
C23 0.050(7) 0.068(9) 0.096(11) 0.002(6) 0.029(7) -0.002(8)
C24 0.085(10) 0.067(8) 0.056(7) 0.014(7) 0.040(7) -0.002(6)
C25 0.045(6) 0.052(6) 0.045(5) 0.018(5) 0.022(5) 0.006(5)
C26 0.059(7) 0.059(7) 0.052(6) 0.029(6) 0.027(5) 0.011(5)
C27 0.066(7) 0.050(6) 0.050(6) 0.020(6) 0.018(6) 0.004(5)
C28 0.058(6) 0.041(5) 0.046(6) 0.022(5) 0.013(5) 0.006(4)
C29 0.039(5) 0.045(5) 0.036(5) 0.017(4) 0.006(4) 0.011(4)
C30 0.037(5) 0.031(4) 0.035(4) 0.013(4) 0.007(4) 0.009(4)
C31 0.044(5) 0.036(5) 0.030(4) 0.014(4) 0.013(4) 0.005(4)
C32 0.055(6) 0.045(6) 0.042(5) 0.011(5) 0.015(5) 0.010(5)
C33 0.054(6) 0.045(6) 0.040(5) 0.006(5) 0.013(5) 0.014(4)
C34 0.047(6) 0.059(7) 0.052(6) 0.007(5) 0.017(5) 0.013(5)
C35 0.046(6) 0.045(5) 0.056(6) 0.015(5) 0.027(5) 0.005(5)
C36 0.037(5) 0.035(5) 0.037(5) 0.013(4) 0.009(4) 0.005(4)
C37 0.033(4) 0.041(5) 0.034(4) 0.015(4) 0.010(4) 0.010(4)
C38 0.042(5) 0.040(5) 0.033(4) 0.020(4) 0.010(4) 0.006(4)
C39 0.051(6) 0.055(6) 0.045(6) 0.032(5) 0.001(5) 0.011(5)
C40 0.051(6) 0.055(6) 0.064(7) 0.030(6) 0.006(6) 0.007(6)
C41 0.055(6) 0.040(5) 0.062(7) 0.026(5) 0.012(5) 0.006(5)
C42 0.057(6) 0.045(5) 0.042(5) 0.027(5) 0.013(5) 0.010(4)
C43 0.100(12) 0.053(8) 0.078(10) 0.015(8) -0.008(9) 0.023(7)
C44 0.089(11) 0.062(8) 0.104(12) 0.041(8) 0.019(9) 0.031(8)
C45 0.122(14) 0.083(10) 0.048(7) 0.015(10) 0.033(8) 0.026(7)
C46 0.055(8) 0.108(12) 0.063(8) 0.032(8) -0.001(6) 0.006(8)
C47 0.082(10) 0.073(9) 0.051(7) 0.013(8) -0.011(7) 0.023(7)
C48 0.036(5) 0.051(6) 0.039(5) -0.001(5) -0.000(4) 0.004(5)
C49 0.073(8) 0.067(8) 0.045(6) 0.035(7) 0.017(6) 0.021(6)
C50 0.045(7) 0.108(12) 0.073(9) 0.037(7) 0.010(6) 0.040(9)
S3 0.0585(19) 0.072(2) 0.068(2) 0.0174(17) 0.0151(16) 0.0153(17)
S4 0.0608(17) 0.0562(16) 0.0493(15) 0.0179(14) 0.0155(13) 0.0222(13)
F7 0.075(6) 0.194(13) 0.125(9) 0.047(8) 0.042(6) 0.100(9)
F8 0.090(7) 0.147(10) 0.134(9) 0.068(7) 0.031(7) 0.061(8)
F9 0.31(2) 0.231(17) 0.050(5) 0.195(17) 0.000(9) -0.008(8)
F10 0.126(10) 0.173(12) 0.080(7) 0.031(9) -0.021(7) 0.053(8)
F11 0.188(13) 0.112(9) 0.166(12) 0.077(9) 0.055(10) 0.094(9)
F12 0.182(13) 0.230(16) 0.098(8) 0.101(12) 0.097(9) 0.096(10)
O5 0.114(9) 0.101(8) 0.066(6) 0.051(7) 0.035(6) 0.000(6)
O6 0.081(8) 0.092(9) 0.194(16) -0.025(7) 0.010(9) 0.053(10)
O7 0.084(7) 0.049(5) 0.112(9) 0.022(5) 0.027(6) 0.019(5)
O8 0.091(7) 0.097(8) 0.066(6) 0.030(6) 0.045(6) 0.017(6)
N14 0.075(7) 0.068(7) 0.058(6) 0.031(6) 0.003(6) -0.007(5)
C51 0.064(9) 0.114(13) 0.061(8) 0.048(9) 0.010(7) 0.028(8)
C52 0.082(10) 0.096(12) 0.059(8) 0.034(9) 0.019(8) 0.024(8)
C53 0.15(2) 0.126(17) 0.117(16) 0.059(16) 0.097(16) 0.061(14)
C54 0.075(10) 0.113(14) 0.071(10) 0.046(10) 0.021(8) 0.017(10)
C55 0.055(8) 0.075(10) 0.119(14) 0.024(8) 0.014(9) 0.005(10)
C56 0.114(14) 0.094(12) 0.098(12) 0.047(11) 0.065(11) 0.051(11)
C57 0.137(18) 0.108(15) 0.094(13) 0.024(14) 0.071(13) 0.012(11)
C58 0.16(2) 0.072(11) 0.139(19) 0.028(13) 0.073(17) 0.033(12)
C60 0.141(11) 0.180(12) 0.088(12) 0.066(8) 0.002(7) 0.060(8)
C59 0.133(12) 0.154(11) 0.085(11) 0.057(7) -0.006(7) 0.044(7)
C64 0.120(10) 0.160(11) 0.073(10) 0.063(7) -0.000(6) 0.037(8)
C63 0.103(9) 0.149(11) 0.075(10) 0.047(7) 0.002(6) 0.036(7)
C62 0.116(10) 0.164(12) 0.089(10) 0.063(7) 0.015(7) 0.052(8)
C61 0.104(10) 0.180(12) 0.094(12) 0.055(7) 0.002(6) 0.060(9)

loop_
_atom_type_symbol
_atom_type_scat_dispersion_real
_atom_type_scat_dispersion_imag
_atom_type_scat_Cromer_Mann_a1
_atom_type_scat_Cromer_Mann_a2
_atom_type_scat_Cromer_Mann_a3
_atom_type_scat_Cromer_Mann_a4
_atom_type_scat_Cromer_Mann_b1
_atom_type_scat_Cromer_Mann_b2
_atom_type_scat_Cromer_Mann_b3
_atom_type_scat_Cromer_Mann_b4
_atom_type_scat_Cromer_Mann_c
_atom_type_scat_source
_atom_type_scat_dispersion_source
Ag -0.87490 1.10631 19.28080 16.68850 4.80450 1.04630 0.64460 7.47260 24.66050 99.81560 5.17900 'International Tables Volume C Table 6.1.1.4 (pp. 500-502)' 'Brennan, Cowan, Rev. Sci. Instrum., 1992, 63, 850'
C 0.00313 0.00162 2.31000 1.02000 1.58860 0.86500 20.84390 10.20750 0.56870 51.65120 0.21560 'International Tables Volume C Table 6.1.1.4 (pp. 500-502)' 'Brennan, Cowan, Rev. Sci. Instrum., 1992, 63, 850'
F 0.01756 0.01033 3.53920 2.64120 1.51700 1.02430 10.28250 4.29440 0.26150 26.14760 0.27760 'International Tables Volume C Table 6.1.1.4 (pp. 500-502)' 'Brennan, Cowan, Rev. Sci. Instrum., 1992, 63, 850'
Ge 0.15877 1.81111 16.08160 6.37470 3.70680 3.68300 2.85090 0.25160 11.44680 54.76250 2.13130 'International Tables Volume C Table 6.1.1.4 (pp. 500-502)' 'Brennan, Cowan, Rev. Sci. Instrum., 1992, 63, 850'
H 0.00000 0.00000 0.49300 0.32291 0.14019 0.04081 10.51090 26.12570 3.14236 57.79970 0.00304 'International Tables Volume C Table 6.1.1.4 (pp. 500-502)' 'Brennan, Cowan, Rev. Sci. Instrum., 1992, 63, 850'
N 0.00612 0.00332 12.21260 3.13220 2.01250 1.16630 0.00570 9.89330 28.99750 0.58260 -11.52900 'International Tables Volume C Table 6.1.1.4 (pp. 500-502)' 'Brennan, Cowan, Rev. Sci. Instrum., 1992, 63, 850'
O 0.01085 0.00610 3.04850 2.28680 1.54630 0.86700 13.27710 5.70110 0.32390 32.90890 0.25080 'International Tables Volume C Table 6.1.1.4 (pp. 500-502)' 'Brennan, Cowan, Rev. Sci. Instrum., 1992, 63, 850'
S 0.12485 0.12449 6.90530 5.20340 1.43790 1.58630 1.46790 22.21510 0.25360 56.17200 0.86690 'International Tables Volume C Table 6.1.1.4 (pp. 500-502)' 'Brennan, Cowan, Rev. Sci. Instrum., 1992, 63, 850'
Si 0.08275 0.07119 6.29150 3.03530 1.98910 1.54100 2.43860 32.33370 0.67850 81.69370 1.14070 'International Tables Volume C Table 6.1.1.4 (pp. 500-502)' 'Brennan, Cowan, Rev. Sci. Instrum., 1992, 63, 850'

loop_
_geom_angle_atom_site_label_1
_geom_angle_atom_site_label_2
_geom_angle_atom_site_label_3
_geom_angle
_geom_angle_site_symmetry_1
_geom_angle_site_symmetry_3
_geom_angle_publ_flag
N10 Ag1 Ge1 177.9(2) . . ?
N5 Ag2 Ge2 177.5(2) . . ?
N1 Ge1 Ag1 106.7(2) . . ?
N3 Ge1 Ag1 115.2(2) . . ?
N3 Ge1 N1 88.4(3) . . ?
N11 Ge1 Ag1 128.2(3) . . ?
N11 Ge1 N1 101.7(4) . . ?
N11 Ge1 N3 108.0(3) . . ?
N6 Ge2 Ag2 105.9(2) . . ?
N8 Ge2 Ag2 115.2(3) . . ?
N8 Ge2 N6 87.6(3) . . ?
N12 Ge2 Ag2 129.1(3) . . ?
N12 Ge2 N6 101.8(3) . . ?
N12 Ge2 N8 107.7(4) . . ?
O2 S1 O1 118.6(6) . . ?
N13 S1 O1 115.7(5) . . ?
N13 S1 O2 108.9(5) . . ?
C49 S1 O1 103.5(6) . . ?
C49 S1 O2 104.3(6) . . ?
C49 S1 N13 104.1(5) . . ?
O4 S2 O3 118.3(6) . . ?
N13 S2 O3 116.0(5) . . ?
N13 S2 O4 109.8(6) . . ?
C50 S2 O3 102.1(7) . . ?
C50 S2 O4 105.1(7) . . ?
C50 S2 N13 103.3(6) . . ?
C19 Si1 N11 112.2(5) . . ?
C20 Si1 N11 111.4(6) . . ?
C20 Si1 C19 106.8(7) . . ?
C21 Si1 N11 110.5(5) . . ?
C21 Si1 C19 107.5(7) . . ?
C21 Si1 C20 108.3(7) . . ?
C22 Si2 N11 113.4(5) . . ?
C23 Si2 N11 111.0(6) . . ?
C23 Si2 C22 105.4(7) . . ?
C24 Si2 N11 110.8(5) . . ?
C24 Si2 C22 105.4(7) . . ?
C24 Si2 C23 110.7(7) . . ?
C46 Si3 N12 112.8(5) . . ?
C47 Si3 N12 111.0(6) . . ?
C47 Si3 C46 109.5(7) . . ?
C48 Si3 N12 112.1(5) . . ?
C48 Si3 C46 107.0(7) . . ?
C48 Si3 C47 104.0(6) . . ?
C43 Si4 N12 111.9(5) . . ?
C44 Si4 N12 110.4(6) . . ?
C44 Si4 C43 106.7(8) . . ?
C45 Si4 N12 111.4(6) . . ?
C45 Si4 C43 105.3(8) . . ?
C45 Si4 C44 110.9(8) . . ?
C1 N1 Ge1 113.1(6) . . ?
C5 N1 Ge1 126.6(6) . . ?
C5 N1 C1 120.2(8) . . ?
C6 N2 C5 122.1(8) . . ?
C6 N3 Ge1 124.9(6) . . ?
C13 N3 Ge1 120.8(6) . . ?
C13 N3 C6 111.5(7) . . ?
C14 N4 C13 123.2(8) . . ?
C14 N5 Ag2 121.5(6) . . ?
C18 N5 Ag2 118.5(7) . . ?
C18 N5 C14 119.7(8) . . ?
C25 N6 Ge2 112.8(7) . . ?
C29 N6 Ge2 127.2(7) . . ?
C29 N6 C25 120.0(9) . . ?
C30 N7 C29 122.5(9) . . ?
C30 N8 Ge2 126.2(6) . . ?
C37 N8 Ge2 119.6(6) . . ?
C37 N8 C30 110.7(8) . . ?
C38 N9 C37 123.3(9) . . ?
C38 N10 Ag1 122.9(6) . . ?
C42 N10 Ag1 117.3(6) . . ?
C42 N10 C38 119.6(8) . . ?
Si1 N11 Ge1 123.7(5) . . ?
Si2 N11 Ge1 116.9(5) . . ?
Si2 N11 Si1 119.3(5) . . ?
Si3 N12 Ge2 121.7(5) . . ?
Si4 N12 Ge2 117.7(5) . . ?
Si4 N12 Si3 119.4(5) . . ?
S2 N13 S1 125.2(6) . . ?
H1 C1 N1 118.7(6) . . ?
C2 C1 N1 122.7(10) . . ?
C2 C1 H1 118.7(6) . . ?
H2 C2 C1 120.4(6) . . ?
C3 C2 C1 119.2(10) . . ?
C3 C2 H2 120.4(6) . . ?
H3 C3 C2 120.6(6) . . ?
C4 C3 C2 118.9(10) . . ?
C4 C3 H3 120.6(6) . . ?
H4 C4 C3 119.9(6) . . ?
C5 C4 C3 120.1(10) . . ?
C5 C4 H4 119.9(6) . . ?
N2 C5 N1 124.4(8) . . ?
C4 C5 N1 118.9(9) . . ?
C4 C5 N2 116.7(9) . . ?
N3 C6 N2 130.7(9) . . ?
C7 C6 N2 123.0(8) . . ?
C7 C6 N3 106.3(8) . . ?
C8 C7 C6 129.3(9) . . ?
C12 C7 C6 109.0(8) . . ?
C12 C7 C8 121.7(9) . . ?
H8 C8 C7 121.6(6) . . ?
C9 C8 C7 116.8(10) . . ?
C9 C8 H8 121.6(6) . . ?
H9 C9 C8 118.8(6) . . ?
C10 C9 C8 122.4(10) . . ?
C10 C9 H9 118.8(6) . . ?
H10 C10 C9 119.6(6) . . ?
C11 C10 C9 120.8(10) . . ?
C11 C10 H10 119.6(6) . . ?
H11 C11 C10 121.2(6) . . ?
C12 C11 C10 117.5(10) . . ?
C12 C11 H11 121.2(6) . . ?
C11 C12 C7 120.7(9) . . ?
C13 C12 C7 106.7(8) . . ?
C13 C12 C11 132.6(9) . . ?
N4 C13 N3 117.6(8) . . ?
C12 C13 N3 106.5(8) . . ?
C12 C13 N4 135.8(9) . . ?
N5 C14 N4 119.5(8) . . ?
C15 C14 N4 119.9(8) . . ?
C15 C14 N5 120.4(9) . . ?
H15 C15 C14 120.0(6) . . ?
C16 C15 C14 120.0(10) . . ?
C16 C15 H15 120.0(7) . . ?
H16 C16 C15 120.2(7) . . ?
C17 C16 C15 119.7(10) . . ?
C17 C16 H16 120.2(6) . . ?
H17 C17 C16 121.2(6) . . ?
C18 C17 C16 117.6(10) . . ?
C18 C17 H17 121.2(7) . . ?
C17 C18 N5 122.5(10) . . ?
H18 C18 N5 118.7(6) . . ?
H18 C18 C17 118.7(7) . . ?
H19a C19 Si1 109.5 . . ?
H19b C19 Si1 109.5 . . ?
H19b C19 H19a 109.5 . . ?
H19c C19 Si1 109.5 . . ?
H19c C19 H19a 109.5 . . ?
H19c C19 H19b 109.5 . . ?
H20a C20 Si1 109.5 . . ?
H20b C20 Si1 109.5 . . ?
H20b C20 H20a 109.5 . . ?
H20c C20 Si1 109.5 . . ?
H20c C20 H20a 109.5 . . ?
H20c C20 H20b 109.5 . . ?
H21a C21 Si1 109.5 . . ?
H21b C21 Si1 109.5 . . ?
H21b C21 H21a 109.5 . . ?
H21c C21 Si1 109.5 . . ?
H21c C21 H21a 109.5 . . ?
H21c C21 H21b 109.5 . . ?
H22a C22 Si2 109.5 . . ?
H22b C22 Si2 109.5 . . ?
H22b C22 H22a 109.5 . . ?
H22c C22 Si2 109.5 . . ?
H22c C22 H22a 109.5 . . ?
H22c C22 H22b 109.5 . . ?
H23a C23 Si2 109.5 . . ?
H23b C23 Si2 109.5 . . ?
H23b C23 H23a 109.5 . . ?
H23c C23 Si2 109.5 . . ?
H23c C23 H23a 109.5 . . ?
H23c C23 H23b 109.5 . . ?
H24a C24 Si2 109.5 . . ?
H24b C24 Si2 109.5 . . ?
H24b C24 H24a 109.5 . . ?
H24c C24 Si2 109.5 . . ?
H24c C24 H24a 109.5 . . ?
H24c C24 H24b 109.5 . . ?
H25 C25 N6 119.3(6) . . ?
C26 C25 N6 121.5(10) . . ?
C26 C25 H25 119.3(7) . . ?
H26 C26 C25 120.4(7) . . ?
C27 C26 C25 119.3(11) . . ?
C27 C26 H26 120.4(7) . . ?
H27 C27 C26 120.6(7) . . ?
C28 C27 C26 118.7(11) . . ?
C28 C27 H27 120.6(7) . . ?
H28 C28 C27 119.2(7) . . ?
C29 C28 C27 121.6(11) . . ?
C29 C28 H28 119.2(6) . . ?
N7 C29 N6 124.1(9) . . ?
C28 C29 N6 118.7(9) . . ?
C28 C29 N7 117.2(9) . . ?
N8 C30 N7 129.0(9) . . ?
C31 C30 N7 124.2(8) . . ?
C31 C30 N8 106.7(8) . . ?
C32 C31 C30 129.6(9) . . ?
C36 C31 C30 108.6(8) . . ?
C36 C31 C32 121.8(9) . . ?
H32 C32 C31 121.0(6) . . ?
C33 C32 C31 117.9(11) . . ?
C33 C32 H32 121.0(7) . . ?
H33 C33 C32 118.8(7) . . ?
C34 C33 C32 122.4(10) . . ?
C34 C33 H33 118.8(7) . . ?
H34 C34 C33 120.5(7) . . ?
C35 C34 C33 119.0(10) . . ?
C35 C34 H34 120.5(7) . . ?
H35 C35 C34 120.1(7) . . ?
C36 C35 C34 119.9(10) . . ?
C36 C35 H35 120.1(6) . . ?
C35 C36 C31 119.0(9) . . ?
C37 C36 C31 106.5(8) . . ?
C37 C36 C35 134.5(9) . . ?
N9 C37 N8 116.1(8) . . ?
C36 C37 N8 107.4(8) . . ?
C36 C37 N9 136.5(9) . . ?
N10 C38 N9 120.5(8) . . ?
C39 C38 N9 118.7(9) . . ?
C39 C38 N10 120.6(9) . . ?
H39 C39 C38 120.1(6) . . ?
C40 C39 C38 119.9(10) . . ?
C40 C39 H39 120.1(7) . . ?
H40 C40 C39 120.9(7) . . ?
C41 C40 C39 118.2(10) . . ?
C41 C40 H40 120.9(7) . . ?
H41 C41 C40 119.9(7) . . ?
C42 C41 C40 120.1(10) . . ?
C42 C41 H41 119.9(7) . . ?
C41 C42 N10 121.4(10) . . ?
H42 C42 N10 119.3(6) . . ?
H42 C42 C41 119.3(7) . . ?
H43a C43 Si4 109.5 . . ?
H43b C43 Si4 109.5 . . ?
H43b C43 H43a 109.5 . . ?
H43c C43 Si4 109.5 . . ?
H43c C43 H43a 109.5 . . ?
H43c C43 H43b 109.5 . . ?
H44a C44 Si4 109.5 . . ?
H44b C44 Si4 109.5 . . ?
H44b C44 H44a 109.5 . . ?
H44c C44 Si4 109.5 . . ?
H44c C44 H44a 109.5 . . ?
H44c C44 H44b 109.5 . . ?
H45a C45 Si4 109.5 . . ?
H45b C45 Si4 109.5 . . ?
H45b C45 H45a 109.5 . . ?
H45c C45 Si4 109.5 . . ?
H45c C45 H45a 109.5 . . ?
H45c C45 H45b 109.5 . . ?
H46a C46 Si3 109.5 . . ?
H46b C46 Si3 109.5 . . ?
H46b C46 H46a 109.5 . . ?
H46c C46 Si3 109.5 . . ?
H46c C46 H46a 109.5 . . ?
H46c C46 H46b 109.5 . . ?
H47a C47 Si3 109.5 . . ?
H47b C47 Si3 109.5 . . ?
H47b C47 H47a 109.5 . . ?
H47c C47 Si3 109.5 . . ?
H47c C47 H47a 109.5 . . ?
H47c C47 H47b 109.5 . . ?
H48a C48 Si3 109.5 . . ?
H48b C48 Si3 109.5 . . ?
H48b C48 H48a 109.5 . . ?
H48c C48 Si3 109.5 . . ?
H48c C48 H48a 109.5 . . ?
H48c C48 H48b 109.5 . . ?
F1 C49 S1 110.6(9) . . ?
F2 C49 S1 112.4(9) . . ?
F2 C49 F1 108.4(12) . . ?
F3 C49 S1 113.3(9) . . ?
F3 C49 F1 106.9(12) . . ?
F3 C49 F2 104.9(12) . . ?
F4 C50 S2 111.7(11) . . ?
F5 C50 S2 109.1(11) . . ?
F5 C50 F4 106.1(11) . . ?
F6 C50 S2 112.4(9) . . ?
F6 C50 F4 108.1(14) . . ?
F6 C50 F5 109.2(13) . . ?
O6 S3 O5 118.5(10) . . ?
N14 S3 O5 114.0(7) . . ?
N14 S3 O6 111.1(9) . . ?
C51 S3 O5 103.0(8) . . ?
C51 S3 O6 105.7(9) . . ?
C51 S3 N14 102.4(7) . . ?
O8 S4 O7 117.1(7) . . ?
N14 S4 O7 120.2(7) . . ?
N14 S4 O8 107.1(6) . . ?
C52 S4 O7 104.3(8) . . ?
C52 S4 O8 102.6(7) . . ?
C52 S4 N14 102.9(7) . . ?
S4 N14 S3 125.1(7) . . ?
F7 C51 S3 111.1(10) . . ?
F8 C51 S3 110.6(11) . . ?
F8 C51 F7 106.5(15) . . ?
F9 C51 S3 112.5(14) . . ?
F9 C51 F7 109.6(16) . . ?
F9 C51 F8 106.2(14) . . ?
F10 C52 S4 109.0(12) . . ?
F11 C52 S4 109.8(11) . . ?
F11 C52 F10 106.9(15) . . ?
F12 C52 S4 112.7(12) . . ?
F12 C52 F10 111.5(15) . . ?
F12 C52 F11 106.9(16) . . ?
C54 C53 H53 120.3(12) . . ?
C58 C53 H53 120.3(13) . . ?
C58 C53 C54 119.4(18) . . ?
H54 C54 C53 119.4(12) . . ?
C55 C54 C53 121.3(18) . . ?
C55 C54 H54 119.4(11) . . ?
H55 C55 C54 119.1(11) . . ?
C56 C55 C54 121.9(16) . . ?
C56 C55 H55 119.1(11) . . ?
H56 C56 C55 121.5(11) . . ?
C57 C56 C55 116.9(16) . . ?
C57 C56 H56 121.5(11) . . ?
H57 C57 C56 118.8(11) . . ?
C58 C57 C56 122.3(19) . . ?
C58 C57 H57 118.8(13) . . ?
C57 C58 C53 118(2) . . ?
H58 C58 C53 120.9(13) . . ?
H58 C58 C57 120.9(13) . . ?
C59 C60 H60 120.0 . . ?
C61 C60 H60 120.0 . . ?
C61 C60 C59 120.0 . . ?
H59 C59 C60 120.0(6) . . ?
C64 C59 C60 120.0 . . ?
C64 C59 H59 120.0(6) . . ?
H64 C64 C59 120.0(6) . . ?
C63 C64 C59 120.0 . . ?
C63 C64 H64 120.0(6) . . ?
H63 C63 C64 120.0(6) . . ?
C62 C63 C64 120.000000000(17) . . ?
C62 C63 H63 120.0(6) . . ?
H62 C62 C63 120.0(6) . . ?
C61 C62 C63 120.0 . . ?
C61 C62 H62 120.0(6) . . ?
C62 C61 C60 120.0 . . ?
H61 C61 C60 120.0(6) . . ?
H61 C61 C62 120.0(6) . . ?

loop_
_geom_bond_atom_site_label_1
_geom_bond_atom_site_label_2
_geom_bond_distance
_geom_bond_site_symmetry_2
_geom_bond_publ_flag
Ag1 Ge1 2.4041(11) . ?
Ag1 N10 2.175(7) . ?
Ag2 Ge2 2.4020(12) . ?
Ag2 N5 2.169(7) . ?
Ge1 N1 2.029(8) . ?
Ge1 N3 1.919(8) . ?
Ge1 N11 1.839(9) . ?
Ge2 N6 2.028(8) . ?
Ge2 N8 1.910(8) . ?
Ge2 N12 1.837(9) . ?
S1 O1 1.429(9) . ?
S1 O2 1.428(8) . ?
S1 N13 1.567(9) . ?
S1 C49 1.813(12) . ?
S2 O3 1.436(8) . ?
S2 O4 1.408(9) . ?
S2 N13 1.560(9) . ?
S2 C50 1.814(14) . ?
Si1 N11 1.762(9) . ?
Si1 C19 1.841(13) . ?
Si1 C20 1.908(14) . ?
Si1 C21 1.847(14) . ?
Si2 N11 1.766(9) . ?
Si2 C22 1.907(15) . ?
Si2 C23 1.859(13) . ?
Si2 C24 1.867(12) . ?
Si3 N12 1.770(9) . ?
Si3 C46 1.855(15) . ?
Si3 C47 1.865(12) . ?
Si3 C48 1.859(12) . ?
Si4 N12 1.755(9) . ?
Si4 C43 1.864(15) . ?
Si4 C44 1.838(15) . ?
Si4 C45 1.862(13) . ?
F1 C49 1.297(14) . ?
F2 C49 1.286(15) . ?
F3 C49 1.299(16) . ?
F4 C50 1.318(14) . ?
F5 C50 1.332(18) . ?
F6 C50 1.309(18) . ?
N1 C1 1.355(12) . ?
N1 C5 1.353(12) . ?
N2 C5 1.388(12) . ?
N2 C6 1.278(12) . ?
N3 C6 1.376(11) . ?
N3 C13 1.397(12) . ?
N4 C13 1.280(12) . ?
N4 C14 1.407(12) . ?
N5 C14 1.336(11) . ?
N5 C18 1.326(13) . ?
N6 C25 1.367(13) . ?
N6 C29 1.350(13) . ?
N7 C29 1.387(13) . ?
N7 C30 1.286(12) . ?
N8 C30 1.379(12) . ?
N8 C37 1.399(12) . ?
N9 C37 1.292(12) . ?
N9 C38 1.408(12) . ?
N10 C38 1.323(11) . ?
N10 C42 1.327(12) . ?
C1 H1 0.9500 . ?
C1 C2 1.360(15) . ?
C2 H2 0.9500 . ?
C2 C3 1.380(15) . ?
C3 H3 0.9500 . ?
C3 C4 1.394(15) . ?
C4 H4 0.9500 . ?
C4 C5 1.412(14) . ?
C6 C7 1.469(13) . ?
C7 C8 1.391(13) . ?
C7 C12 1.387(14) . ?
C8 H8 0.9500 . ?
C8 C9 1.397(15) . ?
C9 H9 0.9500 . ?
C9 C10 1.355(16) . ?
C10 H10 0.9500 . ?
C10 C11 1.412(14) . ?
C11 H11 0.9500 . ?
C11 C12 1.389(13) . ?
C12 C13 1.481(13) . ?
C14 C15 1.384(13) . ?
C15 H15 0.9500 . ?
C15 C16 1.348(16) . ?
C16 H16 0.9500 . ?
C16 C17 1.389(16) . ?
C17 H17 0.9500 . ?
C17 C18 1.378(15) . ?
C18 H18 0.9500 . ?
C19 H19a 0.9800 . ?
C19 H19b 0.9800 . ?
C19 H19c 0.9800 . ?
C20 H20a 0.9800 . ?
C20 H20b 0.9800 . ?
C20 H20c 0.9800 . ?
C21 H21a 0.9800 . ?
C21 H21b 0.9800 . ?
C21 H21c 0.9800 . ?
C22 H22a 0.9800 . ?
C22 H22b 0.9800 . ?
C22 H22c 0.9800 . ?
C23 H23a 0.9800 . ?
C23 H23b 0.9800 . ?
C23 H23c 0.9800 . ?
C24 H24a 0.9800 . ?
C24 H24b 0.9800 . ?
C24 H24c 0.9800 . ?
C25 H25 0.9500 . ?
C25 C26 1.383(15) . ?
C26 H26 0.9500 . ?
C26 C27 1.376(17) . ?
C27 H27 0.9500 . ?
C27 C28 1.365(16) . ?
C28 H28 0.9500 . ?
C28 C29 1.405(14) . ?
C30 C31 1.471(13) . ?
C31 C32 1.384(14) . ?
C31 C36 1.398(13) . ?
C32 H32 0.9500 . ?
C32 C33 1.378(15) . ?
C33 H33 0.9500 . ?
C33 C34 1.392(17) . ?
C34 H34 0.9500 . ?
C34 C35 1.394(16) . ?
C35 H35 0.9500 . ?
C35 C36 1.400(14) . ?
C36 C37 1.470(13) . ?
C38 C39 1.373(13) . ?
C39 H39 0.9500 . ?
C39 C40 1.376(16) . ?
C40 H40 0.9500 . ?
C40 C41 1.342(16) . ?
C41 H41 0.9500 . ?
C41 C42 1.367(15) . ?
C42 H42 0.9500 . ?
C43 H43a 0.9800 . ?
C43 H43b 0.9800 . ?
C43 H43c 0.9800 . ?
C44 H44a 0.9800 . ?
C44 H44b 0.9800 . ?
C44 H44c 0.9800 . ?
C45 H45a 0.9800 . ?
C45 H45b 0.9800 . ?
C45 H45c 0.9800 . ?
C46 H46a 0.9800 . ?
C46 H46b 0.9800 . ?
C46 H46c 0.9800 . ?
C47 H47a 0.9800 . ?
C47 H47b 0.9800 . ?
C47 H47c 0.9800 . ?
C48 H48a 0.9800 . ?
C48 H48b 0.9800 . ?
C48 H48c 0.9800 . ?
S3 O5 1.428(11) . ?
S3 O6 1.393(12) . ?
S3 N14 1.561(13) . ?
S3 C51 1.777(15) . ?
S4 O7 1.409(10) . ?
S4 O8 1.435(10) . ?
S4 N14 1.594(12) . ?
S4 C52 1.819(16) . ?
F7 C51 1.33(2) . ?
F8 C51 1.340(16) . ?
F9 C51 1.307(19) . ?
F10 C52 1.322(19) . ?
F11 C52 1.33(2) . ?
F12 C52 1.267(18) . ?
C53 H53 0.9500 . ?
C53 C54 1.34(3) . ?
C53 C58 1.39(3) . ?
C54 H54 0.9500 . ?
C54 C55 1.31(2) . ?
C55 H55 0.9500 . ?
C55 C56 1.39(2) . ?
C56 H56 0.9500 . ?
C56 C57 1.34(3) . ?
C57 H57 0.9500 . ?
C57 C58 1.37(3) . ?
C58 H58 0.9500 . ?
C60 H60 0.9500 . ?
C60 C59 1.3900 . ?
C60 C61 1.3900 . ?
C59 H59 0.9500 . ?
C59 C64 1.3900 . ?
C64 H64 0.9500 . ?
C64 C63 1.3900 . ?
C63 H63 0.9500 . ?
C63 C62 1.3900 . ?
C62 H62 0.9500 . ?
C62 C61 1.3900 . ?
C61 H61 0.9500 . ?

loop_
_geom_torsion_atom_site_label_1
_geom_torsion_atom_site_label_2
_geom_torsion_atom_site_label_3
_geom_torsion_atom_site_label_4
_geom_torsion
_geom_torsion_site_symmetry_1
_geom_torsion_site_symmetry_2
_geom_torsion_site_symmetry_3
_geom_torsion_site_symmetry_4
_geom_torsion_publ_flag
Ag1 N10 C38 N9 -2.1(8) . . . . ?
Ag1 N10 C38 C39 -177.4(8) . . . . ?
Ag1 N10 C42 C41 179.5(8) . . . . ?
Ag2 N5 C14 N4 -9.7(7) . . . . ?
Ag2 N5 C14 C15 175.0(7) . . . . ?
Ag2 N5 C18 C17 -173.8(8) . . . . ?
Ge1 N1 C1 C2 178.6(8) . . . . ?
Ge1 N1 C5 N2 0.4(9) . . . . ?
Ge1 N1 C5 C4 -179.2(8) . . . . ?
Ge1 N3 C6 N2 -16.9(9) . . . . ?
Ge1 N3 C6 C7 162.1(7) . . . . ?
Ge1 N3 C13 N4 14.0(7) . . . . ?
Ge1 N3 C13 C12 -162.3(7) . . . . ?
Ge2 N6 C25 C26 -179.2(8) . . . . ?
Ge2 N6 C29 N7 0.3(9) . . . . ?
Ge2 N6 C29 C28 179.1(8) . . . . ?
Ge2 N8 C30 N7 -19.0(10) . . . . ?
Ge2 N8 C30 C31 161.1(8) . . . . ?
Ge2 N8 C37 N9 15.7(8) . . . . ?
Ge2 N8 C37 C36 -164.1(7) . . . . ?
S1 N13 S2 O3 16.6(9) . . . . ?
S1 N13 S2 O4 154.1(8) . . . . ?
S1 N13 S2 C50 -94.2(9) . . . . ?
N1 C1 C2 C3 1.3(13) . . . . ?
N1 C5 N2 C6 8.3(12) . . . . ?
N1 C5 C4 C3 0.5(11) . . . . ?
N2 C5 C4 C3 -179.1(9) . . . . ?
N2 C6 N3 C13 -178.0(10) . . . . ?
N2 C6 C7 C8 -0.7(12) . . . . ?
N2 C6 C7 C12 177.8(10) . . . . ?
N3 C6 C7 C8 -179.9(8) . . . . ?
N3 C6 C7 C12 -1.3(8) . . . . ?
N3 C13 N4 C14 177.4(7) . . . . ?
N3 C13 C12 C7 -0.4(8) . . . . ?
N3 C13 C12 C11 -179.3(7) . . . . ?
N4 C13 C12 C7 -175.8(12) . . . . ?
N4 C13 C12 C11 5.3(15) . . . . ?
N4 C14 N5 C18 176.4(8) . . . . ?
N4 C14 C15 C16 -177.8(10) . . . . ?
N5 C14 C15 C16 -2.5(11) . . . . ?
N5 C18 C17 C16 -0.3(13) . . . . ?
N6 C25 C26 C27 0.6(13) . . . . ?
N6 C29 N7 C30 8.2(12) . . . . ?
N6 C29 C28 C27 0.8(12) . . . . ?
N7 C29 C28 C27 179.6(10) . . . . ?
N7 C30 N8 C37 -177.4(11) . . . . ?
N7 C30 C31 C32 0.6(13) . . . . ?
N7 C30 C31 C36 179.9(10) . . . . ?
N8 C30 C31 C32 -179.5(8) . . . . ?
N8 C30 C31 C36 -0.3(8) . . . . ?
N8 C37 N9 C38 -177.7(8) . . . . ?
N8 C37 C36 C31 3.7(8) . . . . ?
N8 C37 C36 C35 -177.9(8) . . . . ?
N9 C37 C36 C31 -175.9(13) . . . . ?
N9 C37 C36 C35 2.4(16) . . . . ?
N9 C38 N10 C42 173.1(9) . . . . ?
N9 C38 C39 C40 -176.3(11) . . . . ?
N10 C38 C39 C40 -0.9(12) . . . . ?
N10 C42 C41 C40 -2.7(14) . . . . ?
C1 C2 C3 C4 -2.4(13) . . . . ?
C2 C3 C4 C5 1.5(14) . . . . ?
C6 C7 C8 C9 176.5(11) . . . . ?
C6 C7 C12 C11 -179.9(7) . . . . ?
C6 C7 C12 C13 1.1(8) . . . . ?
C7 C8 C9 C10 1.9(12) . . . . ?
C7 C12 C11 C10 4.1(11) . . . . ?
C8 C9 C10 C11 1.0(14) . . . . ?
C9 C10 C11 C12 -4.1(13) . . . . ?
C10 C11 C12 C13 -177.1(8) . . . . ?
C14 C15 C16 C17 2.5(12) . . . . ?
C15 C16 C17 C18 -1.1(13) . . . . ?
C25 C26 C27 C28 -4.0(14) . . . . ?
C26 C27 C28 C29 3.3(15) . . . . ?
C30 C31 C32 C33 -178.8(12) . . . . ?
C30 C31 C36 C35 179.3(8) . . . . ?
C30 C31 C36 C37 -2.1(8) . . . . ?
C31 C32 C33 C34 -1.1(13) . . . . ?
C31 C36 C35 C34 -0.2(11) . . . . ?
C32 C33 C34 C35 -0.4(13) . . . . ?
C33 C34 C35 C36 1.1(13) . . . . ?
C34 C35 C36 C37 -178.3(9) . . . . ?
C38 C39 C40 C41 2.2(14) . . . . ?
C39 C40 C41 C42 -0.4(15) . . . . ?
S3 N14 S4 O7 21.0(13) . . . . ?
S3 N14 S4 O8 158.0(10) . . . . ?
S3 N14 S4 C52 -94.2(11) . . . . ?
C53 C54 C55 C56 2(2) . . . . ?
C53 C58 C57 C56 2(3) . . . . ?
C54 C55 C56 C57 0(2) . . . . ?
C55 C56 C57 C58 -2(2) . . . . ?
C60 C59 C64 C63 0.0(10) . . . . ?
C60 C61 C62 C63 -0.0(10) . . . . ?
C59 C64 C63 C62 -0.0(10) . . . . ?
C64 C63 C62 C61 0.0(10) . . . . ?

loop_
_twin_individual_id
_twin_individual_mass_fraction_refined
1 0.743(2)
2 0.257(2)

loop_
_restr_rigu_atom_site_label_1
_restr_rigu_atom_site_label_2
_restr_rigu_target_weight_param
_restr_rigu_u13_diff
_restr_rigu_u23_diff
_restr_rigu_u33_diff
C60 C59 0.004000 -0.008315 -0.001572 0.002849
C60 C64 0.004000 -0.013595 -0.002698 0.016979
C60 C62 0.004000 0.004986 -0.004329 0.016636
C60 C61 0.004000 0.005965 -0.006744 -0.001050
C59 C64 0.004000 -0.011078 0.000800 -0.003730
C59 C63 0.004000 -0.007926 -0.004355 0.005947
C59 C61 0.004000 -0.013921 -0.031505 0.001049
C64 C63 0.004000 -0.004195 0.003632 0.000406
C64 C62 0.004000 -0.004117 -0.011968 0.000332
C63 C62 0.004000 0.003080 0.003389 -0.001343
C63 C61 0.004000 0.003605 -0.001378 -0.005346
C62 C61 0.004000 0.013468 -0.001274 0.000994
